data_7130276
loop_
_publ_author_name
'Crist\'obal, Christian'
'Gavi\~na, Daniel'
'Alonso, In\'es'
'Ribagorda, Mar\'ia'
'Carretero, Juan C.'
'del Pozo, Carlos'
'Adrio, Javier'

_publ_section_title
;
 Catalytic enantioselective intramolecular 1,3-dipolar cycloaddition of
 azomethine ylides with fluorinated dipolarophiles
;
_journal_name_full 'Chemical Communications'
_journal_paper_doi 10.1039/D2CC02902B
_journal_year 2022
_chemical_absolute_configuration ad
_chemical_formula_sum 'C14 H12 Cl2 F3 N O3'
_chemical_formula_weight 370.15
_chemical_name_common JASOdiCl
_space_group_crystal_system monoclinic
_space_group_IT_number 4
_space_group_name_Hall 'P 2yb'
_space_group_name_H-M_alt 'P 1 21 1'
_atom_sites_solution_hydrogens geom
_audit_update_record
;
2022-05-18 deposited with the CCDC.	2022-06-16 downloaded from the CCDC.
;
_cell_angle_alpha 90
_cell_angle_beta 109.35(2)
_cell_angle_gamma 90
_cell_formula_units_Z 4
_cell_length_a 11.577(7)
_cell_length_b 11.122(7)
_cell_length_c 12.605(8)
_cell_measurement_reflns_used 1507
_cell_measurement_temperature 296.(2)
_cell_measurement_theta_max 17.8801
_cell_measurement_theta_min 2.5073
_cell_volume 1531.3(17)
_computing_cell_refinement 'Bruker SAINT'
_computing_data_collection 'Bruker APEX2'
_computing_data_reduction 'Bruker SAINT'
_computing_molecular_graphics 'Bruker SHELXTL'
_computing_publication_material 'Bruker SHELXTL'
_computing_structure_refinement 'SHELXL-2014/7 (Sheldrick, 2014)'
_computing_structure_solution 'SHELXS-97 (Sheldrick 2008)'
_diffrn_ambient_temperature 296.(2)
_diffrn_detector_area_resol_mean 8.3333
_diffrn_measured_fraction_theta_full 0.990
_diffrn_measured_fraction_theta_max 0.990
_diffrn_measurement_device_type 'Bruker Kappa Apex II'
_diffrn_measurement_method '\f and \w scans'
_diffrn_radiation_type 'Mo K\a'
_diffrn_radiation_wavelength 0.71073
_diffrn_reflns_av_R_equivalents 0.0839
_diffrn_reflns_av_unetI/netI 0.1625
_diffrn_reflns_limit_h_max 13
_diffrn_reflns_limit_h_min -13
_diffrn_reflns_limit_k_max 13
_diffrn_reflns_limit_k_min -12
_diffrn_reflns_limit_l_max 14
_diffrn_reflns_limit_l_min -15
_diffrn_reflns_number 13716
_diffrn_reflns_theta_full 25.33
_diffrn_reflns_theta_max 25.33
_diffrn_reflns_theta_min 1.71
_diffrn_source 'sealed tube'
_exptl_absorpt_coefficient_mu 0.469
_exptl_absorpt_correction_T_max 0.98
_exptl_absorpt_correction_T_min 0.77
_exptl_absorpt_correction_type multi-scan
_exptl_absorpt_process_details sadabs
_exptl_crystal_colour 'clear colourless'
_exptl_crystal_density_diffrn 1.606
_exptl_crystal_density_method 'not measured'
_exptl_crystal_description plate
_exptl_crystal_F_000 752
_exptl_crystal_size_max 0.126
_exptl_crystal_size_mid 0.113
_exptl_crystal_size_min 0.048
_refine_diff_density_max 0.262
_refine_diff_density_min -0.227
_refine_ls_abs_structure_details
;

Flack x determined using 770 quotients [(I+)-(I-)]/[(I+)+(I-)]
(Parsons, Flack and Wagner, Acta Cryst. B69 (2013) 249-259).
;
_refine_ls_abs_structure_Flack -0.12(8)
_refine_ls_extinction_method none
_refine_ls_goodness_of_fit_ref 1.014
_refine_ls_hydrogen_treatment constr
_refine_ls_matrix_type full
_refine_ls_number_parameters 417
_refine_ls_number_reflns 5403
_refine_ls_number_restraints 1
_refine_ls_restrained_S_all 1.014
_refine_ls_R_factor_all 0.1828
_refine_ls_R_factor_gt 0.0534
_refine_ls_shift/su_max 0.000
_refine_ls_shift/su_mean 0.000
_refine_ls_structure_factor_coef Fsqd
_refine_ls_weighting_details 'w=1/[\s^2^(Fo^2^)+(0.0197P)^2^] where P=(Fo^2^+2Fc^2^)/3'
_refine_ls_weighting_scheme calc
_refine_ls_wR_factor_gt 0.0798
_refine_ls_wR_factor_ref 0.0997
_reflns_number_gt 2310
_reflns_number_total 5403
_reflns_threshold_expression 'I > 2\s(I)'
_cod_data_source_file d2cc02902b2.cif
_cod_data_source_block 03196
_cod_original_cell_volume 1531.3(16)
_cod_database_code 7130276

loop_
_space_group_symop_operation_xyz
'x, y, z'
'-x, y+1/2, -z'

loop_
_atom_site_type_symbol
_atom_site_label
_atom_site_fract_x
_atom_site_fract_y
_atom_site_fract_z
_atom_site_U_iso_or_equiv
_atom_site_adp_type
_atom_site_calc_flag
_atom_site_refinement_flags_adp
_atom_site_refinement_flags_occupancy
_atom_site_refinement_flags_posn
_atom_site_occupancy
_atom_site_disorder_assembly
_atom_site_disorder_group
C C1 0.6611(8) 0.5466(8) 0.5930(8) 0.050(2) Uani d . . . 1 . .
C C2 0.7575(9) 0.4999(8) 0.5653(8) 0.055(3) Uani d . . . 1 . .
H H2 0.7422 0.4424 0.5086 0.067 Uiso calc U . R 1 . .
C C3 0.8742(9) 0.5358(9) 0.6187(9) 0.063(3) Uani d . . . 1 . .
C C4 0.9006(9) 0.6205(9) 0.7039(9) 0.064(3) Uani d . . . 1 . .
H H4 0.9803 0.646 0.741 0.076 Uiso calc U . R 1 . .
C C5 0.8049(11) 0.6642(7) 0.7305(8) 0.055(3) Uani d . . . 1 . .
C C6 0.6856(9) 0.6286(7) 0.6792(8) 0.045(2) Uani d . . . 1 . .
C C7 0.5308(8) 0.5160(7) 0.5267(7) 0.053(3) Uani d . . . 1 . .
H H7 0.5186 0.5268 0.4465 0.064 Uiso calc U . R 1 . .
C C8 0.4390(7) 0.5929(7) 0.5576(8) 0.050(2) Uani d . . . 1 . .
H H8 0.425 0.6691 0.5162 0.06 Uiso calc U . R 1 . .
C C9 0.4836(8) 0.6145(8) 0.6827(8) 0.057(3) Uani d . . . 1 . .
H H9A 0.423 0.6602 0.7034 0.068 Uiso calc U . R 1 . .
H H9B 0.4954 0.5381 0.7221 0.068 Uiso calc U . R 1 . .
C C10 0.3207(7) 0.5146(7) 0.5226(7) 0.048(2) Uani d . . . 1 . .
H H10 0.2836 0.5181 0.582 0.058 Uiso calc U . R 1 . .
C C11 0.3656(8) 0.3858(8) 0.5150(8) 0.054(3) Uani d . . . 1 . .
H H11 0.3314 0.3589 0.4367 0.065 Uiso calc U . R 1 . .
C C12 0.3297(11) 0.2976(9) 0.5877(10) 0.065(3) Uani d . . . 1 . .
C C13 0.2284(10) 0.5549(11) 0.4138(9) 0.067(3) Uani d . . . 1 . .
C C14 0.1691(9) 0.2021(9) 0.6336(9) 0.088(4) Uani d . . . 1 . .
H H14A 0.2121 0.1269 0.6432 0.132 Uiso calc U . R 1 . .
H H14B 0.083 0.1882 0.5989 0.132 Uiso calc U . R 1 . .
H H14C 0.1839 0.2392 0.7057 0.132 Uiso calc U . R 1 . .
C C15 0.6438(8) 0.5263(8) 0.1092(8) 0.055(3) Uani d . . . 1 . .
C C16 0.7320(9) 0.5574(8) 0.0646(8) 0.058(3) Uani d . . . 1 . .
H H16 0.7159 0.6129 0.0062 0.069 Uiso calc U . R 1 . .
C C17 0.8471(9) 0.5040(9) 0.1086(9) 0.056(3) Uani d . . . 1 . .
C C18 0.8730(8) 0.4202(8) 0.1909(9) 0.058(3) Uani d . . . 1 . .
H H18 0.9502 0.3852 0.2179 0.07 Uiso calc U . R 1 . .
C C19 0.7815(9) 0.3876(7) 0.2340(7) 0.048(3) Uani d . . . 1 . .
C C20 0.6685(8) 0.4408(8) 0.1931(8) 0.048(2) Uani d . . . 1 . .
C C21 0.5214(8) 0.5877(8) 0.0713(8) 0.057(3) Uani d . . . 1 . .
H H21 0.5342 0.6746 0.0689 0.068 Uiso calc U . R 1 . .
C C22 0.4464(7) 0.5628(7) 0.1481(7) 0.044(2) Uani d . . . 1 . .
H H22 0.472 0.6153 0.2143 0.053 Uiso calc U . R 1 . .
C C23 0.4608(7) 0.4347(8) 0.1815(8) 0.056(3) Uani d . . . 1 . .
H H23A 0.4094 0.4168 0.2266 0.067 Uiso calc U . R 1 . .
H H23B 0.4337 0.3848 0.1146 0.067 Uiso calc U . R 1 . .
C C24 0.3155(7) 0.5896(8) 0.0750(7) 0.052(2) Uani d . . . 1 . .
H H24 0.2598 0.5344 0.0948 0.062 Uiso calc U . R 1 . .
C C25 0.3153(8) 0.5600(9) -0.0478(8) 0.061(3) Uani d . . . 1 . .
H H25 0.2791 0.6275 -0.0976 0.073 Uiso calc U . R 1 . .
C C26 0.2445(10) 0.4490(12) -0.0923(8) 0.066(3) Uani d . . . 1 . .
C C27 0.2777(10) 0.7162(10) 0.0854(12) 0.073(3) Uani d . . . 1 . .
C C28 0.0509(9) 0.3562(9) -0.1407(9) 0.100(4) Uani d . . . 1 . .
H H28A -0.0031 0.366 -0.2166 0.15 Uiso calc U . R 1 . .
H H28B 0.0036 0.3468 -0.0915 0.15 Uiso calc U . R 1 . .
H H28C 0.1008 0.2862 -0.136 0.15 Uiso calc U . R 1 . .
Cl Cl1 0.9958(2) 0.4765(3) 0.5812(2) 0.0899(9) Uani d . . . 1 . .
Cl Cl2 0.8346(2) 0.7744(2) 0.8362(2) 0.0723(8) Uani d . . . 1 . .
Cl Cl3 0.9616(2) 0.5425(2) 0.0523(3) 0.0926(10) Uani d . . . 1 . .
Cl Cl4 0.8153(2) 0.2781(2) 0.3380(2) 0.0776(8) Uani d . . . 1 . .
F F1 0.1887(5) 0.6666(5) 0.4215(5) 0.091(2) Uani d . . . 1 . .
F F2 0.1296(5) 0.4854(6) 0.3834(4) 0.0836(18) Uani d . . . 1 . .
F F3 0.2758(5) 0.5535(5) 0.3306(5) 0.0832(17) Uani d . . . 1 . .
F F4 0.2756(6) 0.7445(5) 0.1846(6) 0.102(2) Uani d . . . 1 . .
F F5 0.1622(5) 0.7375(5) 0.0140(5) 0.097(2) Uani d . . . 1 . .
F F6 0.3488(5) 0.7959(5) 0.0583(5) 0.0890(19) Uani d . . . 1 . .
N N1 0.4993(7) 0.3916(6) 0.5453(7) 0.064(2) Uani d . . . 1 . .
H H1 0.5498 0.3331 0.5695 0.077 Uiso calc U . R 1 . .
N N2 0.4444(6) 0.5483(8) -0.0384(6) 0.072(2) Uani d . . . 1 . .
H H2A 0.4704 0.5219 -0.0905 0.086 Uiso calc U . R 1 . .
O O1 0.5977(6) 0.6798(5) 0.7146(5) 0.0581(18) Uani d . . . 1 . .
O O2 0.4041(7) 0.2532(7) 0.6682(8) 0.119(3) Uani d . . . 1 . .
O O3 0.2130(7) 0.2822(6) 0.5614(5) 0.0666(18) Uani d . . . 1 . .
O O4 0.5870(5) 0.4056(5) 0.2452(5) 0.0576(17) Uani d . . . 1 . .
O O5 0.2887(7) 0.3587(8) -0.1097(8) 0.130(4) Uani d . . . 1 . .
O O6 0.1292(6) 0.4622(6) -0.1071(5) 0.075(2) Uani d . . . 1 . .

loop_
_atom_site_aniso_label
_atom_site_aniso_U_11
_atom_site_aniso_U_22
_atom_site_aniso_U_33
_atom_site_aniso_U_12
_atom_site_aniso_U_13
_atom_site_aniso_U_23
C1 0.046(6) 0.049(6) 0.057(7) -0.002(6) 0.019(5) 0.002(6)
C2 0.061(7) 0.042(6) 0.075(7) -0.004(5) 0.038(6) -0.004(5)
C3 0.055(7) 0.056(7) 0.085(9) 0.018(6) 0.032(6) 0.004(7)
C4 0.057(7) 0.060(7) 0.070(8) 0.004(6) 0.016(6) 0.018(6)
C5 0.074(8) 0.032(6) 0.063(8) -0.001(6) 0.028(7) -0.002(5)
C6 0.058(7) 0.027(6) 0.055(7) -0.003(5) 0.024(6) -0.003(5)
C7 0.070(7) 0.047(7) 0.053(7) 0.007(5) 0.036(6) -0.002(5)
C8 0.051(6) 0.042(6) 0.056(7) -0.006(5) 0.018(5) 0.000(5)
C9 0.055(6) 0.051(6) 0.064(8) 0.005(5) 0.019(5) -0.017(6)
C10 0.060(6) 0.040(6) 0.045(6) 0.008(5) 0.017(5) -0.005(5)
C11 0.061(7) 0.042(6) 0.058(7) -0.011(5) 0.019(5) -0.013(5)
C12 0.072(9) 0.045(7) 0.073(9) 0.014(6) 0.016(7) -0.006(7)
C13 0.063(8) 0.065(8) 0.068(9) 0.010(7) 0.017(7) -0.013(7)
C14 0.110(9) 0.056(7) 0.115(10) -0.021(6) 0.059(8) 0.006(7)
C15 0.060(7) 0.049(7) 0.059(7) -0.006(6) 0.024(6) 0.008(6)
C16 0.051(6) 0.051(7) 0.081(8) -0.004(5) 0.034(6) 0.000(6)
C17 0.057(7) 0.050(7) 0.071(8) -0.012(5) 0.034(6) -0.001(6)
C18 0.046(6) 0.052(7) 0.074(8) -0.001(5) 0.016(6) -0.008(6)
C19 0.050(6) 0.035(5) 0.054(7) 0.003(5) 0.012(6) 0.001(5)
C20 0.031(6) 0.048(6) 0.074(8) -0.008(5) 0.029(6) -0.007(6)
C21 0.056(6) 0.054(6) 0.065(8) 0.004(5) 0.026(6) 0.009(5)
C22 0.041(5) 0.043(6) 0.049(6) 0.006(4) 0.016(5) 0.007(5)
C23 0.042(6) 0.054(7) 0.069(7) 0.003(5) 0.015(5) 0.004(6)
C24 0.066(7) 0.046(6) 0.054(7) 0.007(5) 0.035(6) 0.012(5)
C25 0.063(7) 0.079(8) 0.049(7) 0.028(6) 0.031(6) 0.036(6)
C26 0.048(7) 0.085(10) 0.052(7) 0.003(7) -0.002(6) -0.016(7)
C27 0.073(9) 0.065(9) 0.095(10) 0.012(7) 0.046(8) 0.020(8)
C28 0.104(9) 0.095(9) 0.090(10) -0.040(8) 0.018(7) -0.015(7)
Cl1 0.0736(17) 0.094(2) 0.116(3) 0.0111(16) 0.0502(17) -0.001(2)
Cl2 0.0707(16) 0.0640(16) 0.0749(19) -0.0061(14) 0.0142(14) -0.0155(16)
Cl3 0.0753(19) 0.076(2) 0.146(3) 0.0107(15) 0.0629(19) 0.0310(19)
Cl4 0.0707(17) 0.0791(18) 0.081(2) 0.0144(16) 0.0230(15) 0.0216(17)
F1 0.087(4) 0.076(4) 0.089(5) 0.024(3) 0.002(3) 0.012(4)
F2 0.065(4) 0.106(5) 0.068(4) -0.021(4) 0.006(3) -0.003(4)
F3 0.091(4) 0.102(5) 0.061(4) 0.003(3) 0.032(3) 0.013(4)
F4 0.147(6) 0.064(4) 0.112(6) 0.036(4) 0.067(5) 0.005(4)
F5 0.071(4) 0.080(4) 0.145(6) 0.029(3) 0.043(4) 0.036(4)
F6 0.084(4) 0.052(4) 0.144(6) 0.012(3) 0.056(4) 0.029(4)
N1 0.057(5) 0.038(5) 0.106(7) 0.013(4) 0.038(5) -0.007(5)
N2 0.052(5) 0.123(7) 0.050(6) 0.008(5) 0.031(4) 0.013(5)
O1 0.057(4) 0.056(4) 0.067(5) -0.001(4) 0.029(4) -0.020(4)
O2 0.082(5) 0.112(7) 0.144(8) -0.003(5) 0.011(5) 0.068(6)
O3 0.064(4) 0.055(4) 0.078(5) -0.001(4) 0.020(4) 0.012(4)
O4 0.054(4) 0.058(4) 0.057(4) 0.007(3) 0.014(4) 0.012(3)
O5 0.089(6) 0.112(7) 0.168(9) 0.026(5) 0.014(5) -0.065(7)
O6 0.066(5) 0.079(5) 0.081(5) 0.003(5) 0.025(4) -0.004(4)

loop_
_atom_type_symbol
_atom_type_description
_atom_type_scat_dispersion_real
_atom_type_scat_dispersion_imag
_atom_type_scat_source
C C 0.0033 0.0016 'International Tables Vol C Tables 4.2.6.8 and 6.1.1.4'
H H 0.0000 0.0000 'International Tables Vol C Tables 4.2.6.8 and 6.1.1.4'
N N 0.0061 0.0033 'International Tables Vol C Tables 4.2.6.8 and 6.1.1.4'
O O 0.0106 0.0060 'International Tables Vol C Tables 4.2.6.8 and 6.1.1.4'
F F 0.0171 0.0103 'International Tables Vol C Tables 4.2.6.8 and 6.1.1.4'
Cl Cl 0.1484 0.1585 'International Tables Vol C Tables 4.2.6.8 and 6.1.1.4'

loop_
_geom_angle_atom_site_label_1
_geom_angle_atom_site_label_2
_geom_angle_atom_site_label_3
_geom_angle_site_symmetry_1
_geom_angle_site_symmetry_3
_geom_angle
_geom_angle_publ_flag
C6 C1 C2 . . 118.6(8) ?
C6 C1 C7 . . 119.8(9) ?
C2 C1 C7 . . 121.5(9) ?
C3 C2 C1 . . 121.4(9) ?
C3 C2 H2 . . 119.3 ?
C1 C2 H2 . . 119.3 ?
C2 C3 C4 . . 120.9(9) ?
C2 C3 Cl1 . . 120.8(9) ?
C4 C3 Cl1 . . 118.3(9) ?
C5 C4 C3 . . 116.7(9) ?
C5 C4 H4 . . 121.7 ?
C3 C4 H4 . . 121.7 ?
C4 C5 C6 . . 124.0(9) ?
C4 C5 Cl2 . . 118.0(9) ?
C6 C5 Cl2 . . 118.0(9) ?
O1 C6 C1 . . 123.7(9) ?
O1 C6 C5 . . 117.9(9) ?
C1 C6 C5 . . 118.3(9) ?
N1 C7 C1 . . 112.4(7) ?
N1 C7 C8 . . 104.9(7) ?
C1 C7 C8 . . 113.0(8) ?
N1 C7 H7 . . 108.8 ?
C1 C7 H7 . . 108.8 ?
C8 C7 H7 . . 108.8 ?
C9 C8 C7 . . 109.5(7) ?
C9 C8 C10 . . 110.4(7) ?
C7 C8 C10 . . 103.8(7) ?
C9 C8 H8 . . 111.0 ?
C7 C8 H8 . . 111.0 ?
C10 C8 H8 . . 111.0 ?
O1 C9 C8 . . 109.7(7) ?
O1 C9 H9A . . 109.7 ?
C8 C9 H9A . . 109.7 ?
O1 C9 H9B . . 109.7 ?
C8 C9 H9B . . 109.7 ?
H9A C9 H9B . . 108.2 ?
C13 C10 C11 . . 112.0(7) ?
C13 C10 C8 . . 112.6(8) ?
C11 C10 C8 . . 104.7(6) ?
C13 C10 H10 . . 109.1 ?
C11 C10 H10 . . 109.1 ?
C8 C10 H10 . . 109.1 ?
N1 C11 C12 . . 110.7(8) ?
N1 C11 C10 . . 107.0(6) ?
C12 C11 C10 . . 113.9(8) ?
N1 C11 H11 . . 108.4 ?
C12 C11 H11 . . 108.4 ?
C10 C11 H11 . . 108.4 ?
O2 C12 O3 . . 124.0(11) ?
O2 C12 C11 . . 121.5(10) ?
O3 C12 C11 . . 114.2(9) ?
F2 C13 F3 . . 107.8(9) ?
F2 C13 F1 . . 106.1(8) ?
F3 C13 F1 . . 108.0(10) ?
F2 C13 C10 . . 112.0(9) ?
F3 C13 C10 . . 111.2(8) ?
F1 C13 C10 . . 111.6(8) ?
O3 C14 H14A . . 109.5 ?
O3 C14 H14B . . 109.5 ?
H14A C14 H14B . . 109.5 ?
O3 C14 H14C . . 109.5 ?
H14A C14 H14C . . 109.5 ?
H14B C14 H14C . . 109.5 ?
C16 C15 C20 . . 119.8(9) ?
C16 C15 C21 . . 120.6(9) ?
C20 C15 C21 . . 119.5(9) ?
C15 C16 C17 . . 118.3(9) ?
C15 C16 H16 . . 120.8 ?
C17 C16 H16 . . 120.8 ?
C18 C17 C16 . . 122.6(9) ?
C18 C17 Cl3 . . 118.3(8) ?
C16 C17 Cl3 . . 119.1(8) ?
C17 C18 C19 . . 118.4(9) ?
C17 C18 H18 . . 120.8 ?
C19 C18 H18 . . 120.8 ?
C20 C19 C18 . . 119.8(9) ?
C20 C19 Cl4 . . 122.3(9) ?
C18 C19 Cl4 . . 117.9(8) ?
C19 C20 O4 . . 114.8(9) ?
C19 C20 C15 . . 121.0(9) ?
O4 C20 C15 . . 124.1(8) ?
N2 C21 C15 . . 112.7(8) ?
N2 C21 C22 . . 104.7(7) ?
C15 C21 C22 . . 113.0(8) ?
N2 C21 H21 . . 108.8 ?
C15 C21 H21 . . 108.8 ?
C22 C21 H21 . . 108.8 ?
C23 C22 C24 . . 110.9(7) ?
C23 C22 C21 . . 108.7(8) ?
C24 C22 C21 . . 104.0(7) ?
C23 C22 H22 . . 111.0 ?
C24 C22 H22 . . 111.0 ?
C21 C22 H22 . . 111.0 ?
O4 C23 C22 . . 111.7(7) ?
O4 C23 H23A . . 109.3 ?
C22 C23 H23A . . 109.3 ?
O4 C23 H23B . . 109.3 ?
C22 C23 H23B . . 109.3 ?
H23A C23 H23B . . 107.9 ?
C27 C24 C22 . . 113.2(8) ?
C27 C24 C25 . . 112.2(8) ?
C22 C24 C25 . . 103.3(7) ?
C27 C24 H24 . . 109.3 ?
C22 C24 H24 . . 109.3 ?
C25 C24 H24 . . 109.3 ?
N2 C25 C26 . . 112.2(8) ?
N2 C25 C24 . . 105.6(7) ?
C26 C25 C24 . . 111.4(8) ?
N2 C25 H25 . . 109.2 ?
C26 C25 H25 . . 109.2 ?
C24 C25 H25 . . 109.2 ?
O5 C26 O6 . . 124.1(11) ?
O5 C26 C25 . . 123.9(10) ?
O6 C26 C25 . . 112.0(10) ?
F4 C27 F6 . . 107.3(11) ?
F4 C27 F5 . . 105.5(9) ?
F6 C27 F5 . . 105.7(9) ?
F4 C27 C24 . . 114.4(10) ?
F6 C27 C24 . . 112.4(9) ?
F5 C27 C24 . . 111.0(9) ?
O6 C28 H28A . . 109.5 ?
O6 C28 H28B . . 109.5 ?
H28A C28 H28B . . 109.5 ?
O6 C28 H28C . . 109.5 ?
H28A C28 H28C . . 109.5 ?
H28B C28 H28C . . 109.5 ?
C11 N1 C7 . . 107.2(6) ?
C11 N1 H1 . . 126.4 ?
C7 N1 H1 . . 126.4 ?
C21 N2 C25 . . 109.9(7) ?
C21 N2 H2A . . 125.1 ?
C25 N2 H2A . . 125.1 ?
C6 O1 C9 . . 114.3(7) ?
C12 O3 C14 . . 117.8(8) ?
C20 O4 C23 . . 113.4(7) ?
C26 O6 C28 . . 117.5(8) ?

loop_
_geom_bond_atom_site_label_1
_geom_bond_atom_site_label_2
_geom_bond_site_symmetry_2
_geom_bond_distance
_geom_bond_publ_flag
C1 C6 . 1.374(11) ?
C1 C2 . 1.377(11) ?
C1 C7 . 1.501(11) ?
C2 C3 . 1.355(11) ?
C2 H2 . 0.93 ?
C3 C4 . 1.384(12) ?
C3 Cl1 . 1.754(9) ?
C4 C5 . 1.350(12) ?
C4 H4 . 0.93 ?
C5 C6 . 1.375(11) ?
C5 Cl2 . 1.759(9) ?
C6 O1 . 1.364(10) ?
C7 N1 . 1.469(10) ?
C7 C8 . 1.513(11) ?
C7 H7 . 0.98 ?
C8 C9 . 1.507(11) ?
C8 C10 . 1.558(10) ?
C8 H8 . 0.98 ?
C9 O1 . 1.443(9) ?
C9 H9A . 0.97 ?
C9 H9B . 0.97 ?
C10 C13 . 1.501(12) ?
C10 C11 . 1.537(11) ?
C10 H10 . 0.98 ?
C11 N1 . 1.468(10) ?
C11 C12 . 1.493(13) ?
C11 H11 . 0.98 ?
C12 O2 . 1.198(10) ?
C12 O3 . 1.292(11) ?
C13 F2 . 1.328(10) ?
C13 F3 . 1.333(11) ?
C13 F1 . 1.340(11) ?
C14 O3 . 1.479(10) ?
C14 H14A . 0.96 ?
C14 H14B . 0.96 ?
C14 H14C . 0.96 ?
C15 C16 . 1.365(11) ?
C15 C20 . 1.379(11) ?
C15 C21 . 1.501(11) ?
C16 C17 . 1.395(12) ?
C16 H16 . 0.93 ?
C17 C18 . 1.352(11) ?
C17 Cl3 . 1.751(9) ?
C18 C19 . 1.389(12) ?
C18 H18 . 0.93 ?
C19 C20 . 1.371(11) ?
C19 Cl4 . 1.737(9) ?
C20 O4 . 1.374(10) ?
C21 N2 . 1.443(10) ?
C21 C22 . 1.525(11) ?
C21 H21 . 0.98 ?
C22 C23 . 1.480(10) ?
C22 C24 . 1.520(10) ?
C22 H22 . 0.98 ?
C23 O4 . 1.451(9) ?
C23 H23A . 0.97 ?
C23 H23B . 0.97 ?
C24 C27 . 1.493(13) ?
C24 C25 . 1.581(11) ?
C24 H24 . 0.98 ?
C25 N2 . 1.465(9) ?
C25 C26 . 1.486(13) ?
C25 H25 . 0.98 ?
C26 O5 . 1.180(12) ?
C26 O6 . 1.293(11) ?
C27 F4 . 1.297(12) ?
C27 F6 . 1.329(11) ?
C27 F5 . 1.363(11) ?
C28 O6 . 1.462(10) ?
C28 H28A . 0.96 ?
C28 H28B . 0.96 ?
C28 H28C . 0.96 ?
N1 H1 . 0.86 ?
N2 H2A . 0.86 ?

loop_
_geom_hbond_atom_site_label_D
_geom_hbond_atom_site_label_H
_geom_hbond_atom_site_label_A
_geom_hbond_site_symmetry_A
_geom_hbond_distance_DH
_geom_hbond_distance_HA
_geom_hbond_distance_DA
_geom_hbond_angle_DHA
_geom_hbond_publ_flag
C9 H9A Cl4 2_656 0.97 2.94 3.841(9) 154.9 ?
C14 H14C O5 1_556 0.96 2.60 3.528(14) 161.6 ?
C21 H21 F6 . 0.98 2.50 3.027(10) 113.4 ?
C22 H22 O2 2_656 0.98 2.28 3.191(12) 154.3 ?
C28 H28A Cl1 1_454 0.96 2.83 3.606(11) 139.0 ?
C28 H28B Cl3 1_455 0.96 2.97 3.598(12) 123.9 ?

loop_
_geom_torsion_atom_site_label_1
_geom_torsion_atom_site_label_2
_geom_torsion_atom_site_label_3
_geom_torsion_atom_site_label_4
_geom_torsion_site_symmetry_1
_geom_torsion_site_symmetry_2
_geom_torsion_site_symmetry_3
_geom_torsion_site_symmetry_4
_geom_torsion
_geom_torsion_publ_flag
C6 C1 C2 C3 . . . . -2.0(13) ?
C7 C1 C2 C3 . . . . 174.0(8) ?
C1 C2 C3 C4 . . . . 0.5(14) ?
C1 C2 C3 Cl1 . . . . -179.3(7) ?
C2 C3 C4 C5 . . . . 0.2(14) ?
Cl1 C3 C4 C5 . . . . -180.0(7) ?
C3 C4 C5 C6 . . . . 0.7(14) ?
C3 C4 C5 Cl2 . . . . -178.6(7) ?
C2 C1 C6 O1 . . . . -179.3(8) ?
C7 C1 C6 O1 . . . . 4.7(13) ?
C2 C1 C6 C5 . . . . 2.7(12) ?
C7 C1 C6 C5 . . . . -173.3(7) ?
C4 C5 C6 O1 . . . . 179.7(8) ?
Cl2 C5 C6 O1 . . . . -1.0(10) ?
C4 C5 C6 C1 . . . . -2.2(13) ?
Cl2 C5 C6 C1 . . . . 177.1(7) ?
C6 C1 C7 N1 . . . . -112.5(9) ?
C2 C1 C7 N1 . . . . 71.6(11) ?
C6 C1 C7 C8 . . . . 6.1(12) ?
C2 C1 C7 C8 . . . . -169.8(8) ?
N1 C7 C8 C9 . . . . 84.6(8) ?
C1 C7 C8 C9 . . . . -38.2(10) ?
N1 C7 C8 C10 . . . . -33.3(8) ?
C1 C7 C8 C10 . . . . -156.2(7) ?
C7 C8 C9 O1 . . . . 62.3(9) ?
C10 C8 C9 O1 . . . . 176.0(6) ?
C9 C8 C10 C13 . . . . 140.6(8) ?
C7 C8 C10 C13 . . . . -102.2(8) ?
C9 C8 C10 C11 . . . . -97.5(8) ?
C7 C8 C10 C11 . . . . 19.7(9) ?
C13 C10 C11 N1 . . . . 123.2(9) ?
C8 C10 C11 N1 . . . . 0.9(10) ?
C13 C10 C11 C12 . . . . -114.2(10) ?
C8 C10 C11 C12 . . . . 123.5(8) ?
N1 C11 C12 O2 . . . . 9.4(13) ?
C10 C11 C12 O2 . . . . -111.2(11) ?
N1 C11 C12 O3 . . . . -176.0(7) ?
C10 C11 C12 O3 . . . . 63.4(11) ?
C11 C10 C13 F2 . . . . 60.5(11) ?
C8 C10 C13 F2 . . . . 178.3(8) ?
C11 C10 C13 F3 . . . . -60.1(11) ?
C8 C10 C13 F3 . . . . 57.6(11) ?
C11 C10 C13 F1 . . . . 179.3(8) ?
C8 C10 C13 F1 . . . . -63.0(11) ?
C20 C15 C16 C17 . . . . -2.2(13) ?
C21 C15 C16 C17 . . . . 175.4(8) ?
C15 C16 C17 C18 . . . . 2.1(13) ?
C15 C16 C17 Cl3 . . . . 179.9(7) ?
C16 C17 C18 C19 . . . . -0.9(13) ?
Cl3 C17 C18 C19 . . . . -178.7(7) ?
C17 C18 C19 C20 . . . . -0.3(13) ?
C17 C18 C19 Cl4 . . . . 179.0(6) ?
C18 C19 C20 O4 . . . . -177.3(8) ?
Cl4 C19 C20 O4 . . . . 3.5(10) ?
C18 C19 C20 C15 . . . . 0.2(12) ?
Cl4 C19 C20 C15 . . . . -179.0(7) ?
C16 C15 C20 C19 . . . . 1.1(13) ?
C21 C15 C20 C19 . . . . -176.5(8) ?
C16 C15 C20 O4 . . . . 178.3(8) ?
C21 C15 C20 O4 . . . . 0.7(13) ?
C16 C15 C21 N2 . . . . 75.0(11) ?
C20 C15 C21 N2 . . . . -107.4(9) ?
C16 C15 C21 C22 . . . . -166.7(8) ?
C20 C15 C21 C22 . . . . 10.9(12) ?
N2 C21 C22 C23 . . . . 82.1(8) ?
C15 C21 C22 C23 . . . . -40.9(10) ?
N2 C21 C22 C24 . . . . -36.1(9) ?
C15 C21 C22 C24 . . . . -159.0(7) ?
C24 C22 C23 O4 . . . . 176.3(7) ?
C21 C22 C23 O4 . . . . 62.5(9) ?
C23 C22 C24 C27 . . . . 151.1(9) ?
C21 C22 C24 C27 . . . . -92.2(10) ?
C23 C22 C24 C25 . . . . -87.4(9) ?
C21 C22 C24 C25 . . . . 29.3(8) ?
C27 C24 C25 N2 . . . . 109.4(9) ?
C22 C24 C25 N2 . . . . -12.8(9) ?
C27 C24 C25 C26 . . . . -128.6(9) ?
C22 C24 C25 C26 . . . . 109.2(8) ?
N2 C25 C26 O5 . . . . 5.6(15) ?
C24 C25 C26 O5 . . . . -112.5(12) ?
N2 C25 C26 O6 . . . . -175.9(7) ?
C24 C25 C26 O6 . . . . 65.9(10) ?
C22 C24 C27 F4 . . . . -64.0(12) ?
C25 C24 C27 F4 . . . . 179.6(9) ?
C22 C24 C27 F6 . . . . 58.7(13) ?
C25 C24 C27 F6 . . . . -57.7(12) ?
C22 C24 C27 F5 . . . . 176.8(8) ?
C25 C24 C27 F5 . . . . 60.4(11) ?
C12 C11 N1 C7 . . . . -146.7(7) ?
C10 C11 N1 C7 . . . . -22.1(9) ?
C1 C7 N1 C11 . . . . 158.3(8) ?
C8 C7 N1 C11 . . . . 35.1(9) ?
C15 C21 N2 C25 . . . . 151.8(8) ?
C22 C21 N2 C25 . . . . 28.7(9) ?
C26 C25 N2 C21 . . . . -131.3(8) ?
C24 C25 N2 C21 . . . . -9.8(9) ?
C1 C6 O1 C9 . . . . 19.7(11) ?
C5 C6 O1 C9 . . . . -162.3(7) ?
C8 C9 O1 C6 . . . . -53.2(9) ?
O2 C12 O3 C14 . . . . -1.8(14) ?
C11 C12 O3 C14 . . . . -176.2(8) ?
C19 C20 O4 C23 . . . . -163.2(7) ?
C15 C20 O4 C23 . . . . 19.4(11) ?
C22 C23 O4 C20 . . . . -51.9(10) ?
O5 C26 O6 C28 . . . . 4.0(16) ?
C25 C26 O6 C28 . . . . -174.4(8) ?
